data_8105276
loop_
_publ_author_name
'Shi, Xiao-Ming'
'Xiao, Li-Na'
'Peng, Peng'
'Zhang, Jie'

_publ_section_title
;
 The crystal structure of
 (2,3-dioxo-5,6:13,14-dibenzo-9,10-benzo-1,4,8,11-7, 11-diene-\k4
 N,N&#x2032;,N&#x2032;&#x2032;,N&#x2032;&#x2032;&#x2032;)-nickel(II),
 Ni(C22H14N4O2)
;
_journal_issue 3
_journal_name_full 'Zeitschrift f\"ur Kristallographie - New Crystal Structures'
_journal_page_first 747
_journal_page_last 749
_journal_paper_doi 10.1515/ncrs-2019-0941
_journal_volume 235
_journal_year 2020
_chemical_absolute_configuration .
_chemical_formula_moiety 'C22 H14 N4 Ni O2'
_chemical_formula_sum 'C22 H14 N4 Ni O2'
_chemical_formula_weight 425.08
_space_group_crystal_system monoclinic
_space_group_IT_number 4
_space_group_name_Hall 'P 2yb'
_space_group_name_H-M_alt 'P 1 21 1'
_atom_sites_solution_hydrogens geom
_atom_sites_solution_primary dual
_cell_angle_alpha 90
_cell_angle_beta 97.751(4)
_cell_angle_gamma 90
_cell_formula_units_Z 2
_cell_length_a 4.2387(5)
_cell_length_b 18.724(2)
_cell_length_c 10.7345(13)
_cell_measurement_reflns_used 5762
_cell_measurement_temperature 150
_cell_measurement_theta_max 26.413
_cell_measurement_theta_min 2.898
_cell_volume 844.16(17)
_computing_cell_refinement 'SAINT v8.37A (Bruker, 2015)'
_computing_data_reduction 'SAINT v8.37A (Bruker, 2015)'
_computing_molecular_graphics 'Olex2 (Dolomanov et al., 2009)'
_computing_publication_material 'Olex2 (Dolomanov et al., 2009)'
_computing_structure_refinement 'ShelXL (Sheldrick, 2015)'
_computing_structure_solution 'ShelXT (Sheldrick, 2015)'
_diffrn_ambient_temperature 150
_diffrn_measured_fraction_theta_full 0.997
_diffrn_measured_fraction_theta_max 0.997
_diffrn_measurement_device_type 'Bruker APEX-II CCD'
_diffrn_measurement_method '\f and \w scans'
_diffrn_radiation_type MoK\a
_diffrn_radiation_wavelength 0.71073
_diffrn_reflns_av_R_equivalents 0.0503
_diffrn_reflns_av_unetI/netI 0.0534
_diffrn_reflns_Laue_measured_fraction_full 0.997
_diffrn_reflns_Laue_measured_fraction_max 0.997
_diffrn_reflns_limit_h_max 5
_diffrn_reflns_limit_h_min -5
_diffrn_reflns_limit_k_max 22
_diffrn_reflns_limit_k_min -23
_diffrn_reflns_limit_l_max 13
_diffrn_reflns_limit_l_min -13
_diffrn_reflns_number 11583
_diffrn_reflns_point_group_measured_fraction_full 0.982
_diffrn_reflns_point_group_measured_fraction_max 0.981
_diffrn_reflns_theta_full 25.242
_diffrn_reflns_theta_max 26.002
_diffrn_reflns_theta_min 2.175
_diffrn_standards_number 0
_exptl_absorpt_coefficient_mu 1.179
_exptl_absorpt_correction_T_max 0.7454
_exptl_absorpt_correction_T_min 0.6141
_exptl_absorpt_correction_type multi-scan
_exptl_absorpt_process_details
;
SADABS-2016/2 (Bruker,2016/2) was used for absorption correction. 
wR2(int) was 0.0974 before and 0.0742 after correction. The Ratio 
of minimum to maximum transmission is 0.8239. The \l/2 correction 
factor is Not present.
;
_exptl_crystal_colour red
_exptl_crystal_colour_primary red
_exptl_crystal_density_diffrn 1.672
_exptl_crystal_description block
_exptl_crystal_F_000 436
_exptl_crystal_size_max 0.18
_exptl_crystal_size_mid 0.11
_exptl_crystal_size_min 0.08
_refine_diff_density_max 1.160
_refine_diff_density_min -0.678
_refine_diff_density_rms 0.096
_refine_ls_abs_structure_details
;
 Flack x determined using 1253 quotients [(I+)-(I-)]/[(I+)+(I-)]
 (Parsons, Flack and Wagner, Acta Cryst. B69 (2013) 249-259).
;
_refine_ls_abs_structure_Flack -0.006(10)
_refine_ls_extinction_coef .
_refine_ls_extinction_method none
_refine_ls_goodness_of_fit_ref 0.941
_refine_ls_hydrogen_treatment constr
_refine_ls_matrix_type full
_refine_ls_number_parameters 262
_refine_ls_number_reflns 3259
_refine_ls_number_restraints 1
_refine_ls_restrained_S_all 0.941
_refine_ls_R_factor_all 0.0557
_refine_ls_R_factor_gt 0.0435
_refine_ls_shift/su_max 0.000
_refine_ls_shift/su_mean 0.000
_refine_ls_structure_factor_coef Fsqd
_refine_ls_weighting_details 'w=1/[\s^2^(Fo^2^)+(0.1000P)^2^] where P=(Fo^2^+2Fc^2^)/3'
_refine_ls_weighting_scheme calc
_refine_ls_wR_factor_gt 0.1128
_refine_ls_wR_factor_ref 0.1255
_reflns_Friedel_coverage 0.907
_reflns_Friedel_fraction_full 0.966
_reflns_Friedel_fraction_max 0.965
_reflns_number_gt 2873
_reflns_number_total 3259
_reflns_threshold_expression 'I > 2\s(I)'
_cod_data_source_file suppl_ncrs-2019-0941_suppl.cif
_cod_data_source_block mo_1130_9_0m
_cod_original_cell_volume 844.17(17)
_cod_database_code 8105276
_shelx_space_group_comment
;
The symmetry employed for this shelxl refinement is uniquely defined
by the following loop, which should always be used as a source of
symmetry information in preference to the above space-group names.
They are only intended as comments.
;
_shelx_estimated_absorpt_t_max 0.912
_shelx_estimated_absorpt_t_min 0.816
_olex2_refinement_description
;
1. Fixed Uiso
 At 1.2 times of:
  All C(H) groups
2.a Aromatic/amide H refined with riding coordinates:
 C2(H2), C3(H3), C4(H4), C5(H5), C7(H7), C9(H9), C10(H10), C11(H11), C12(H12),
 C14(H14), C16(H16), C17(H17), C18(H18), C19(H19)
;
_olex2_submission_special_instructions 'No special instructions were received'

loop_
_space_group_symop_operation_xyz
'x, y, z'
'-x, y+1/2, -z'

loop_
_atom_site_label
_atom_site_type_symbol
_atom_site_fract_x
_atom_site_fract_y
_atom_site_fract_z
_atom_site_U_iso_or_equiv
_atom_site_adp_type
_atom_site_occupancy
_atom_site_site_symmetry_order
_atom_site_calc_flag
_atom_site_refinement_flags_posn
_atom_site_refinement_flags_adp
_atom_site_refinement_flags_occupancy
_atom_site_disorder_assembly
_atom_site_disorder_group
Ni1 Ni 0.57515(16) 0.51060(4) 0.38413(6) 0.0178(2) Uani 1 1 d . . . . .
O1 O 0.4173(14) 0.7128(3) 0.4320(5) 0.0351(12) Uani 1 1 d . . . . .
O2 O 0.3905(16) 0.6371(3) 0.6498(6) 0.0401(15) Uani 1 1 d . . . . .
N1 N 0.7579(13) 0.4890(3) 0.2400(5) 0.0201(12) Uani 1 1 d . . . . .
N2 N 0.6858(13) 0.4172(3) 0.4344(5) 0.0190(11) Uani 1 1 d . . . . .
N3 N 0.4068(13) 0.5330(3) 0.5308(5) 0.0202(12) Uani 1 1 d . . . . .
N4 N 0.4600(13) 0.6036(3) 0.3310(5) 0.0216(12) Uani 1 1 d . . . . .
C1 C 0.3278(16) 0.4857(3) 0.6238(6) 0.0220(14) Uani 1 1 d . . . . .
C2 C 0.1479(14) 0.5066(4) 0.7189(5) 0.0213(12) Uani 1 1 d . . . . .
H2 H 0.081388 0.554933 0.722775 0.026 Uiso 1 1 calc R . . . .
C3 C 0.0664(18) 0.4586(4) 0.8061(7) 0.0293(16) Uani 1 1 d . . . . .
H3 H -0.058037 0.474269 0.868150 0.035 Uiso 1 1 calc R . . . .
C4 C 0.1626(18) 0.3872(4) 0.8057(7) 0.0283(16) Uani 1 1 d . . . . .
H4 H 0.112998 0.354836 0.868285 0.034 Uiso 1 1 calc R . . . .
C5 C 0.3332(17) 0.3651(4) 0.7107(7) 0.0249(15) Uani 1 1 d . . . . .
H5 H 0.394083 0.316433 0.706820 0.030 Uiso 1 1 calc R . . . .
C6 C 0.4177(15) 0.4133(4) 0.6202(6) 0.0195(15) Uani 1 1 d . . . . .
C7 C 0.5988(16) 0.3831(4) 0.5298(6) 0.0216(14) Uani 1 1 d . . . . .
H7 H 0.660130 0.334436 0.540325 0.026 Uiso 1 1 calc R . . . .
C8 C 0.8732(15) 0.3818(3) 0.3522(6) 0.0195(13) Uani 1 1 d . . . . .
C9 C 1.0010(16) 0.3130(4) 0.3683(6) 0.0227(14) Uani 1 1 d . . . . .
H9 H 0.963245 0.284829 0.438383 0.027 Uiso 1 1 calc R . . . .
C10 C 1.1821(16) 0.2866(4) 0.2814(7) 0.0253(14) Uani 1 1 d . . . . .
H10 H 1.269150 0.239849 0.291693 0.030 Uiso 1 1 calc R . . . .
C11 C 1.2392(16) 0.3279(4) 0.1778(7) 0.0237(17) Uani 1 1 d . . . . .
H11 H 1.367637 0.309387 0.119407 0.028 Uiso 1 1 calc R . . . .
C12 C 1.1097(15) 0.3956(3) 0.1603(6) 0.0213(13) Uani 1 1 d . . . . .
H12 H 1.147348 0.423484 0.089821 0.026 Uiso 1 1 calc R . . . .
C13 C 0.9227(15) 0.4225(3) 0.2474(6) 0.0198(13) Uani 1 1 d . . . . .
C14 C 0.7251(16) 0.5253(4) 0.1357(6) 0.0253(16) Uani 1 1 d . . . . .
H14 H 0.825839 0.506768 0.068733 0.030 Uiso 1 1 calc R . . . .
C15 C 0.5526(16) 0.5903(4) 0.1125(6) 0.0216(13) Uani 1 1 d . . . . .
C16 C 0.5099(17) 0.6149(3) -0.0122(7) 0.0244(14) Uani 1 1 d . . . . .
H16 H 0.602872 0.589216 -0.074296 0.029 Uiso 1 1 calc R . . . .
C17 C 0.3356(17) 0.6757(4) -0.0461(7) 0.0281(15) Uani 1 1 d . . . . .
H17 H 0.301587 0.691006 -0.131226 0.034 Uiso 1 1 calc R . . . .
C18 C 0.2116(17) 0.7137(4) 0.0459(7) 0.0282(15) Uani 1 1 d . . . . .
H18 H 0.094066 0.756076 0.023370 0.034 Uiso 1 1 calc R . . . .
C19 C 0.2544(18) 0.6917(4) 0.1715(7) 0.0249(17) Uani 1 1 d . . . . .
H19 H 0.166196 0.719219 0.232638 0.030 Uiso 1 1 calc R . . . .
C20 C 0.4246(16) 0.6299(3) 0.2080(6) 0.0212(13) Uani 1 1 d . . . . .
C21 C 0.4304(17) 0.6469(3) 0.4305(6) 0.0243(15) Uani 1 1 d . . . . .
C22 C 0.4065(18) 0.6052(4) 0.5520(7) 0.0258(16) Uani 1 1 d . . . . .

loop_
_atom_site_aniso_label
_atom_site_aniso_U_11
_atom_site_aniso_U_22
_atom_site_aniso_U_33
_atom_site_aniso_U_23
_atom_site_aniso_U_13
_atom_site_aniso_U_12
Ni1 0.0216(4) 0.0105(4) 0.0217(4) -0.0008(4) 0.0042(3) 0.0003(3)
O1 0.067(4) 0.011(2) 0.029(3) -0.003(2) 0.013(3) 0.000(2)
O2 0.071(4) 0.021(3) 0.032(3) -0.008(2) 0.024(3) -0.008(3)
N1 0.019(3) 0.014(3) 0.027(3) 0.001(2) 0.001(2) -0.0021(18)
N2 0.017(3) 0.017(3) 0.023(3) 0.000(2) 0.003(2) 0.000(2)
N3 0.026(3) 0.012(3) 0.023(3) 0.000(2) 0.006(2) 0.0005(18)
N4 0.029(3) 0.014(3) 0.023(3) -0.001(2) 0.009(2) 0.001(2)
C1 0.023(3) 0.018(3) 0.024(4) 0.002(2) 0.001(3) 0.001(2)
C2 0.026(3) 0.016(3) 0.022(3) 0.005(3) 0.003(2) 0.004(3)
C3 0.035(4) 0.023(4) 0.031(4) 0.000(3) 0.010(3) 0.004(3)
C4 0.032(4) 0.030(4) 0.026(4) 0.006(3) 0.012(3) 0.000(3)
C5 0.028(4) 0.016(3) 0.031(4) -0.001(3) 0.006(3) -0.007(3)
C6 0.018(3) 0.017(4) 0.022(4) -0.001(3) 0.001(3) -0.002(2)
C7 0.023(3) 0.016(3) 0.026(4) 0.001(3) 0.003(3) 0.002(3)
C8 0.021(3) 0.014(3) 0.024(3) -0.005(2) 0.006(3) -0.002(2)
C9 0.026(3) 0.016(3) 0.026(4) -0.003(2) 0.000(3) 0.001(3)
C10 0.026(3) 0.015(3) 0.034(4) -0.005(3) 0.000(3) 0.001(3)
C11 0.016(4) 0.019(4) 0.035(5) -0.008(3) -0.003(3) 0.001(3)
C12 0.020(3) 0.019(3) 0.025(3) -0.004(3) 0.004(3) -0.001(2)
C13 0.022(3) 0.012(3) 0.025(3) -0.004(2) -0.001(3) 0.002(2)
C14 0.024(3) 0.027(5) 0.025(3) -0.001(3) 0.004(3) 0.000(3)
C15 0.023(3) 0.021(3) 0.021(3) 0.005(3) 0.003(3) -0.002(3)
C16 0.030(4) 0.016(3) 0.028(4) -0.001(3) 0.003(3) -0.001(3)
C17 0.036(4) 0.021(3) 0.025(4) 0.006(3) -0.002(3) 0.002(3)
C18 0.038(4) 0.016(3) 0.030(4) 0.001(3) 0.002(3) 0.009(3)
C19 0.034(4) 0.018(4) 0.024(4) 0.001(3) 0.010(3) 0.003(3)
C20 0.025(3) 0.011(3) 0.026(3) -0.002(2) 0.002(3) -0.002(2)
C21 0.034(4) 0.015(4) 0.025(4) -0.001(3) 0.010(3) -0.001(3)
C22 0.034(4) 0.015(3) 0.030(4) 0.004(3) 0.010(3) -0.001(3)

loop_
_atom_type_symbol
_atom_type_description
_atom_type_scat_dispersion_real
_atom_type_scat_dispersion_imag
_atom_type_scat_source
C C 0.0033 0.0016 'International Tables Vol C Tables 4.2.6.8 and 6.1.1.4'
H H 0.0000 0.0000 'International Tables Vol C Tables 4.2.6.8 and 6.1.1.4'
N N 0.0061 0.0033 'International Tables Vol C Tables 4.2.6.8 and 6.1.1.4'
Ni Ni 0.3393 1.1124 'International Tables Vol C Tables 4.2.6.8 and 6.1.1.4'
O O 0.0106 0.0060 'International Tables Vol C Tables 4.2.6.8 and 6.1.1.4'

loop_
_geom_angle_atom_site_label_1
_geom_angle_atom_site_label_2
_geom_angle_atom_site_label_3
_geom_angle
_geom_angle_site_symmetry_1
_geom_angle_site_symmetry_3
N1 Ni1 N2 85.4(2) . .
N1 Ni1 N4 94.0(2) . .
N2 Ni1 N4 179.0(3) . .
N3 Ni1 N1 178.0(3) . .
N3 Ni1 N2 94.4(2) . .
N3 Ni1 N4 86.2(2) . .
C13 N1 Ni1 113.5(4) . .
C14 N1 Ni1 126.3(5) . .
C14 N1 C13 120.0(6) . .
C7 N2 Ni1 126.8(5) . .
C7 N2 C8 119.9(6) . .
C8 N2 Ni1 113.2(4) . .
C1 N3 Ni1 127.8(4) . .
C22 N3 Ni1 111.8(4) . .
C22 N3 C1 119.8(6) . .
C20 N4 Ni1 127.1(4) . .
C21 N4 Ni1 111.3(5) . .
C21 N4 C20 121.5(6) . .
N3 C1 C2 122.9(6) . .
N3 C1 C6 119.6(6) . .
C2 C1 C6 117.5(6) . .
C1 C2 H2 119.3 . .
C3 C2 C1 121.4(7) . .
C3 C2 H2 119.3 . .
C2 C3 H3 119.2 . .
C2 C3 C4 121.5(7) . .
C4 C3 H3 119.2 . .
C3 C4 H4 121.0 . .
C5 C4 C3 117.9(7) . .
C5 C4 H4 121.0 . .
C4 C5 H5 119.3 . .
C4 C5 C6 121.4(7) . .
C6 C5 H5 119.3 . .
C1 C6 C7 124.7(6) . .
C5 C6 C1 120.2(6) . .
C5 C6 C7 115.1(7) . .
N2 C7 C6 125.0(6) . .
N2 C7 H7 117.5 . .
C6 C7 H7 117.5 . .
C9 C8 N2 126.1(6) . .
C13 C8 N2 113.6(5) . .
C13 C8 C9 120.3(6) . .
C8 C9 H9 120.4 . .
C10 C9 C8 119.3(6) . .
C10 C9 H9 120.4 . .
C9 C10 H10 119.7 . .
C9 C10 C11 120.6(6) . .
C11 C10 H10 119.7 . .
C10 C11 H11 119.8 . .
C12 C11 C10 120.4(7) . .
C12 C11 H11 119.8 . .
C11 C12 H12 120.4 . .
C11 C12 C13 119.3(6) . .
C13 C12 H12 120.4 . .
C8 C13 N1 113.3(6) . .
C8 C13 C12 120.1(6) . .
C12 C13 N1 126.5(6) . .
N1 C14 H14 116.9 . .
N1 C14 C15 126.1(6) . .
C15 C14 H14 116.9 . .
C14 C15 C20 123.6(6) . .
C16 C15 C14 116.4(6) . .
C16 C15 C20 120.0(6) . .
C15 C16 H16 119.4 . .
C17 C16 C15 121.2(7) . .
C17 C16 H16 119.4 . .
C16 C17 H17 120.7 . .
C18 C17 C16 118.7(7) . .
C18 C17 H17 120.7 . .
C17 C18 H18 119.1 . .
C17 C18 C19 121.7(6) . .
C19 C18 H18 119.1 . .
C18 C19 H19 119.6 . .
C20 C19 C18 120.8(7) . .
C20 C19 H19 119.6 . .
N4 C20 C15 119.5(6) . .
C19 C20 N4 123.0(6) . .
C19 C20 C15 117.5(6) . .
O1 C21 N4 127.9(6) . .
O1 C21 C22 119.3(6) . .
N4 C21 C22 112.8(5) . .
O2 C22 N3 128.9(7) . .
O2 C22 C21 120.1(6) . .
N3 C22 C21 111.0(6) . .

loop_
_geom_bond_atom_site_label_1
_geom_bond_atom_site_label_2
_geom_bond_distance
_geom_bond_site_symmetry_2
Ni1 N1 1.866(6) .
Ni1 N2 1.871(5) .
Ni1 N3 1.862(5) .
Ni1 N4 1.876(5) .
O1 C21 1.236(8) .
O2 C22 1.217(10) .
N1 C13 1.423(8) .
N1 C14 1.302(9) .
N2 C7 1.302(9) .
N2 C8 1.427(8) .
N3 C1 1.407(8) .
N3 C22 1.371(9) .
N4 C20 1.398(9) .
N4 C21 1.360(8) .
C1 C2 1.409(9) .
C1 C6 1.411(10) .
C2 H2 0.9500 .
C2 C3 1.376(9) .
C3 H3 0.9500 .
C3 C4 1.397(10) .
C4 H4 0.9500 .
C4 C5 1.390(10) .
C5 H5 0.9500 .
C5 C6 1.407(10) .
C6 C7 1.432(9) .
C7 H7 0.9500 .
C8 C9 1.399(9) .
C8 C13 1.398(9) .
C9 H9 0.9500 .
C9 C10 1.378(9) .
C10 H10 0.9500 .
C10 C11 1.402(11) .
C11 H11 0.9500 .
C11 C12 1.384(10) .
C12 H12 0.9500 .
C12 C13 1.399(9) .
C14 H14 0.9500 .
C14 C15 1.424(9) .
C15 C16 1.404(9) .
C15 C20 1.430(9) .
C16 H16 0.9500 .
C16 C17 1.379(10) .
C17 H17 0.9500 .
C17 C18 1.378(10) .
C18 H18 0.9500 .
C18 C19 1.399(10) .
C19 H19 0.9500 .
C19 C20 1.392(10) .
C21 C22 1.535(9) .
